data_1574773
loop_
_publ_author_name
'Yang, Fan'
'Kong, Xiang-Jing'
'He, Tao'
'Zhang, Zhengqing'
'Wang, Ke'
'Du, Honglin'
'Cai, Guohong'
'Ju, Jing'
'Wang, Xiaoge'
'Li, Jian-Rong'
'Sun, Junliang'
'Zhong, Chongli'

_publ_section_title
;
 Solvent-free construction of Cr(iii)-sulfonate coordination polymers
;
_journal_issue 26
_journal_name_full 'Chemical Science'
_journal_page_first 11823
_journal_page_last 11832
_journal_paper_doi 10.1039/D5SC03014E
_journal_volume 16
_journal_year 2025
_chemical_formula_sum 'C15 H17 Cr O13 S3'
_chemical_formula_weight 553.48
_space_group_crystal_system monoclinic
_space_group_IT_number 14
_space_group_name_Hall '-P 2ybc'
_space_group_name_H-M_alt 'P 1 21/c 1'
_atom_sites_solution_hydrogens mixed
_audit_creation_method SHELXL-2019/3
_audit_update_record
;
2024-10-29 deposited with the CCDC.	2025-05-30 downloaded from the CCDC.
;
_cell_angle_alpha 90
_cell_angle_beta 97.235(2)
_cell_angle_gamma 90
_cell_formula_units_Z 4
_cell_length_a 11.0056(7)
_cell_length_b 23.4923(13)
_cell_length_c 7.6371(4)
_cell_measurement_reflns_used 6642
_cell_measurement_temperature 180(2)
_cell_measurement_theta_max 0.883
_cell_measurement_theta_min 0.061
_cell_volume 1958.83(19)
_computing_structure_refinement 'SHELXL-2019/2 (Sheldrick, 2019)'
_computing_structure_solution 'SHELXT 2014/5 (Sheldrick, 2014)'
_diffrn_ambient_temperature 180(2)
_diffrn_measured_fraction_theta_full 0.843
_diffrn_measured_fraction_theta_max 0.800
_diffrn_measurement_device_type 'Themis Z'
_diffrn_measurement_method CRED
_diffrn_radiation_type electron
_diffrn_radiation_wavelength 0.0251
_diffrn_reflns_av_R_equivalents 0.1556
_diffrn_reflns_av_unetI/netI 0.2240
_diffrn_reflns_Laue_measured_fraction_full 0.843
_diffrn_reflns_Laue_measured_fraction_max 0.800
_diffrn_reflns_limit_h_max 12
_diffrn_reflns_limit_h_min -12
_diffrn_reflns_limit_k_max 27
_diffrn_reflns_limit_k_min -26
_diffrn_reflns_limit_l_max 9
_diffrn_reflns_limit_l_min -8
_diffrn_reflns_number 6642
_diffrn_reflns_point_group_measured_fraction_full 0.843
_diffrn_reflns_point_group_measured_fraction_max 0.800
_diffrn_reflns_theta_full 0.863
_diffrn_reflns_theta_max 0.883
_diffrn_reflns_theta_min 0.061
_diffrn_source electron
_exptl_absorpt_coefficient_mu 0.000
_exptl_crystal_colour 'green blue'
_exptl_crystal_density_diffrn 1.877
_exptl_crystal_description 'powder crystal'
_exptl_crystal_F_000 373
_refine_diff_density_max 1.339
_refine_diff_density_min -0.827
_refine_diff_density_rms 0.158
_refine_ls_extinction_method none
_refine_ls_goodness_of_fit_ref 2.079
_refine_ls_hydrogen_treatment mixed
_refine_ls_matrix_type full
_refine_ls_number_parameters 282
_refine_ls_number_reflns 3061
_refine_ls_number_restraints 211
_refine_ls_restrained_S_all 2.014
_refine_ls_R_factor_all 0.4603
_refine_ls_R_factor_gt 0.3224
_refine_ls_shift/su_max 0.000
_refine_ls_shift/su_mean 0.000
_refine_ls_structure_factor_coef Fsqd
_refine_ls_weighting_details 'w=1/[\s^2^(Fo^2^)+(0.2000P)^2^] where P=(Fo^2^+2Fc^2^)/3'
_refine_ls_weighting_scheme calc
_refine_ls_wR_factor_gt 0.5995
_refine_ls_wR_factor_ref 0.7090
_reflns_Friedel_coverage 0.000
_reflns_number_gt 1201
_reflns_number_total 3061
_reflns_threshold_expression 'I > 2\s(I)'
_cod_data_source_file d5sc03014e3.cif
_cod_data_source_block TGU8
_cod_depositor_comments 'Adding full bibliography for 1574771--1574774.cif.'
_cod_original_cell_volume 1958.8(2)
_cod_original_sg_symbol_H-M 'P 21/c'
_cod_database_code 1574773
_shelx_shelxl_version_number 2019/3
_shelx_space_group_comment
;
The symmetry employed for this shelxl refinement is uniquely defined
by the following loop, which should always be used as a source of
symmetry information in preference to the above space-group names.
They are only intended as comments.
;

loop_
_space_group_symop_operation_xyz
'x, y, z'
'-x, y+1/2, -z+1/2'
'-x, -y, -z'
'x, -y-1/2, z-1/2'

loop_
_atom_site_label
_atom_site_type_symbol
_atom_site_fract_x
_atom_site_fract_y
_atom_site_fract_z
_atom_site_U_iso_or_equiv
_atom_site_adp_type
_atom_site_occupancy
_atom_site_site_symmetry_order
_atom_site_calc_flag
_atom_site_refinement_flags_posn
_atom_site_refinement_flags_adp
_atom_site_refinement_flags_occupancy
_atom_site_disorder_assembly
_atom_site_disorder_group
Cr1 Cr 0.0264(9) 0.6371(4) 0.1286(11) 0.018(2) Uani 1 1 d D U . . .
S3 S 0.1394(10) 0.6521(5) 0.5326(15) 0.009(3) Uani 1 1 d D U . . .
S2 S 0.2088(12) 0.5338(6) 0.0851(17) 0.022(3) Uani 1 1 d D U . . .
S4 S 0.7614(10) 0.6685(6) 0.5231(16) 0.019(3) Uani 1 1 d D U . . .
O7 O -0.106(2) 0.6891(10) 0.125(3) 0.018(5) Uani 1 1 d . U . . .
H7A H -0.115(4) 0.728(5) 0.082(12) 0.027 Uiso 1 1 d R U . . .
H7B H -0.182(10) 0.680(2) 0.170(12) 0.027 Uiso 1 1 d R U . . .
C31 C 0.4589(15) 0.3971(9) -0.073(3) 0.023(7) Uani 1 1 d D U . . .
H31 H 0.423241 0.360320 -0.087735 0.027 Uiso 1 1 calc R U . . .
C26 C 0.5742(11) 0.7388(6) 0.417(2) 0.030(7) Uani 1 1 d G U . . .
H26 H 0.638801 0.762990 0.391708 0.037 Uiso 1 1 calc R U . . .
C27 C 0.6000(9) 0.6844(6) 0.483(2) 0.012(6) Uani 1 1 d DG U . . .
C22 C 0.5055(13) 0.6490(5) 0.521(2) 0.020(6) Uani 1 1 d DG U . . .
C23 C 0.3850(11) 0.6680(6) 0.493(2) 0.016(6) Uani 1 1 d DG U . . .
C24 C 0.3591(9) 0.7225(6) 0.427(2) 0.021(7) Uani 1 1 d G U . . .
H24 H 0.276824 0.735503 0.407915 0.025 Uiso 1 1 calc R U . . .
C25 C 0.4537(14) 0.7579(5) 0.389(2) 0.018(6) Uani 1 1 d G U . . .
H25 H 0.436026 0.795080 0.344641 0.022 Uiso 1 1 calc R U . . .
O11 O 0.143(2) 0.5193(10) -0.082(3) 0.021(5) Uani 1 1 d . U . . .
O6 O -0.057(3) 0.5784(12) 0.242(4) 0.039(7) Uani 1 1 d . U . . .
H6A H -0.101449 0.549579 0.190306 0.058 Uiso 1 1 d R U . . .
H6B H -0.064100 0.575919 0.356856 0.058 Uiso 1 1 d R U . . .
O9 O 0.093(2) 0.6740(10) 0.353(3) 0.021(5) Uani 1 1 d . U . . .
C28 C 0.3672(13) 0.5416(6) 0.054(3) 0.014(6) Uani 1 1 d D U . . .
C18 C 0.2942(11) 0.6299(6) 0.527(3) 0.012(6) Uani 1 1 d D U . . .
O5 O -0.045(2) 0.6016(9) -0.096(2) 0.022(5) Uani 1 1 d D U . . .
H5A H -0.003079 0.582583 -0.171340 0.033 Uiso 1 1 d R U . . .
H5B H -0.122911 0.600983 -0.148213 0.033 Uiso 1 1 d R U . . .
C20 C 0.4313(14) 0.5542(9) 0.613(3) 0.016(6) Uani 1 1 d D U . . .
H20 H 0.450470 0.516289 0.650722 0.019 Uiso 1 1 calc R U . . .
O8 O 0.097(3) 0.6977(13) -0.013(4) 0.044(8) Uani 1 1 d . U . . .
H8A H 0.088050 0.702653 -0.122160 0.065 Uiso 1 1 d R U . . .
H8B H 0.149216 0.724228 0.030528 0.065 Uiso 1 1 d R U . . .
C21 C 0.5199(19) 0.5925(5) 0.573(3) 0.014(6) Uani 1 1 d D U . . .
H21 H 0.601216 0.578118 0.582946 0.016 Uiso 1 1 calc R U . . .
O14 O 0.155(3) 0.7021(12) 0.651(3) 0.029(6) Uani 1 1 d . U . . .
O10 O 0.165(3) 0.5884(12) 0.145(3) 0.030(6) Uani 1 1 d . U . . .
O13 O 0.067(2) 0.6074(11) 0.584(3) 0.027(6) Uani 1 1 d . U . . .
C32 C 0.5824(16) 0.4047(7) -0.087(4) 0.042(9) Uani 1 1 d D U . . .
H32 H 0.631108 0.373896 -0.119475 0.051 Uiso 1 1 calc R U . . .
C29 C 0.4377(4) 0.4967(6) 0.005(3) 0.022(6) Uani 1 1 d D U . . .
O16 O 0.816(3) 0.7143(12) 0.453(3) 0.034(6) Uani 1 1 d . U . . .
C30 C 0.3873(19) 0.4433(6) -0.035(4) 0.037(8) Uani 1 1 d D U . . .
H30 H 0.301546 0.438174 -0.037497 0.044 Uiso 1 1 calc R U . . .
O12 O 0.206(2) 0.4924(10) 0.219(3) 0.030(6) Uani 1 1 d D U . . .
C19 C 0.3124(18) 0.5753(6) 0.595(3) 0.041(9) Uani 1 1 d D U . . .
H19 H 0.246335 0.553395 0.627639 0.049 Uiso 1 1 calc R U . . .
O15 O 0.783(3) 0.6667(13) 0.718(4) 0.039(7) Uani 1 1 d . U . . .
O17 O 0.781(2) 0.6138(11) 0.432(3) 0.028(6) Uani 1 1 d . U . . .

loop_
_atom_site_aniso_label
_atom_site_aniso_U_11
_atom_site_aniso_U_22
_atom_site_aniso_U_33
_atom_site_aniso_U_23
_atom_site_aniso_U_13
_atom_site_aniso_U_12
Cr1 0.019(2) 0.016(2) 0.018(2) -0.0006(10) 0.0009(10) 0.0003(10)
S3 0.010(3) 0.008(3) 0.009(3) 0.0000(10) 0.0007(11) 0.0003(10)
S2 0.023(4) 0.022(4) 0.022(4) -0.0004(10) 0.0021(11) 0.0001(10)
S4 0.020(3) 0.018(3) 0.019(3) -0.0001(10) 0.0019(11) 0.0001(10)
O7 0.019(5) 0.017(5) 0.018(5) 0.000(2) 0.001(2) 0.000(2)
C31 0.023(7) 0.022(7) 0.022(7) 0.0000(10) 0.0027(13) 0.0000(10)
C26 0.031(7) 0.030(7) 0.030(7) 0.0002(10) 0.0038(14) 0.0000(10)
C27 0.013(6) 0.012(6) 0.012(6) -0.0001(10) 0.0015(13) 0.0002(10)
C22 0.021(6) 0.020(6) 0.020(6) 0.0000(10) 0.0024(13) 0.0001(10)
C23 0.017(6) 0.016(6) 0.016(6) 0.0001(10) 0.0020(13) 0.0000(10)
C24 0.021(7) 0.020(7) 0.021(7) 0.0001(10) 0.0025(13) 0.0002(10)
C25 0.019(6) 0.018(6) 0.018(6) 0.0000(10) 0.0022(13) 0.0000(10)
O11 0.022(6) 0.020(6) 0.021(6) -0.001(2) 0.002(2) 0.000(2)
O6 0.039(7) 0.037(7) 0.039(7) 0.000(2) 0.004(2) 0.000(2)
O9 0.021(5) 0.020(5) 0.021(5) 0.0001(10) 0.0025(12) 0.0000(10)
C28 0.014(6) 0.014(6) 0.014(6) -0.0001(10) 0.0017(13) 0.0001(10)
C18 0.013(6) 0.012(6) 0.012(6) 0.0000(10) 0.0014(13) 0.0002(10)
O5 0.023(6) 0.021(6) 0.021(6) -0.001(2) 0.002(2) 0.000(2)
C20 0.016(6) 0.016(6) 0.016(6) 0.0001(10) 0.0017(13) 0.0001(10)
O8 0.044(8) 0.042(8) 0.044(8) 0.000(2) 0.005(2) 0.000(2)
C21 0.014(6) 0.013(6) 0.014(6) 0.0000(10) 0.0017(13) 0.0001(10)
O14 0.030(6) 0.028(6) 0.029(6) 0.000(2) 0.003(2) 0.000(2)
O10 0.031(6) 0.030(6) 0.030(6) -0.0001(10) 0.0037(13) 0.0001(10)
O13 0.028(6) 0.026(6) 0.027(6) 0.000(2) 0.003(2) 0.000(2)
C32 0.042(9) 0.042(9) 0.042(9) 0.0000(10) 0.0051(15) 0.0001(10)
C29 0.022(7) 0.021(7) 0.022(7) 0.0000(10) 0.0026(13) -0.0001(10)
O16 0.034(7) 0.033(7) 0.033(7) 0.000(2) 0.004(2) 0.000(2)
C30 0.037(8) 0.037(8) 0.037(8) -0.0001(10) 0.0046(15) -0.0001(10)
O12 0.031(6) 0.029(6) 0.030(6) 0.000(2) 0.003(2) 0.000(2)
C19 0.041(9) 0.041(9) 0.041(9) 0.0000(10) 0.0051(15) 0.0000(10)
O15 0.040(7) 0.038(7) 0.039(7) 0.000(2) 0.004(2) 0.000(2)
O17 0.029(6) 0.027(6) 0.028(6) 0.000(2) 0.002(2) 0.000(2)

loop_
_atom_type_symbol
_atom_type_description
_atom_type_scat_dispersion_real
_atom_type_scat_dispersion_imag
_atom_type_scat_source
C C 0.0000 0.0000 'International Tables Vol C Tables 4.2.6.8 and 6.1.1.4'
H H 0.0000 0.0000 'International Tables Vol C Tables 4.2.6.8 and 6.1.1.4'
Cr Cr 0.0000 0.0000 'International Tables Vol C Tables 4.2.6.8 and 6.1.1.4'
O O 0.0000 0.0000 'International Tables Vol C Tables 4.2.6.8 and 6.1.1.4'
S S 0.0000 0.0000 'International Tables Vol C Tables 4.2.6.8 and 6.1.1.4'

loop_
_geom_angle_atom_site_label_1
_geom_angle_atom_site_label_2
_geom_angle_atom_site_label_3
_geom_angle
_geom_angle_site_symmetry_1
_geom_angle_site_symmetry_3
_geom_angle_publ_flag
O7 Cr1 O10 175.8(12) . . ?
O7 Cr1 O6 93.3(12) . . ?
O10 Cr1 O6 88.0(12) . . ?
O7 Cr1 O9 86.0(10) . . ?
O10 Cr1 O9 89.9(11) . . ?
O6 Cr1 O9 94.1(12) . . ?
O7 Cr1 O5 92.4(10) . . ?
O10 Cr1 O5 91.7(12) . . ?
O6 Cr1 O5 85.9(12) . . ?
O9 Cr1 O5 178.4(12) . . ?
O7 Cr1 O8 83.4(12) . . ?
O10 Cr1 O8 95.7(13) . . ?
O6 Cr1 O8 173.1(13) . . ?
O9 Cr1 O8 91.7(12) . . ?
O5 Cr1 O8 88.2(12) . . ?
O13 S3 O14 116.8(16) . . ?
O13 S3 O9 111.8(16) . . ?
O14 S3 O9 106.8(15) . . ?
O13 S3 C18 111.5(13) . . ?
O14 S3 C18 102.2(14) . . ?
O9 S3 C18 106.9(13) . . ?
O12 S2 O11 115.4(17) . . ?
O12 S2 O10 109.7(17) . . ?
O11 S2 O10 109.9(17) . . ?
O12 S2 C28 106.0(15) . . ?
O11 S2 C28 107.4(14) . . ?
O10 S2 C28 108.2(14) . . ?
O16 S4 O15 113.0(18) . . ?
O16 S4 O17 113.4(17) . . ?
O15 S4 O17 115.6(17) . . ?
O16 S4 C27 104.2(15) . . ?
O15 S4 C27 101.9(15) . . ?
O17 S4 C27 107.2(13) . . ?
C32 C31 C30 120(2) . . ?
C27 C26 C25 120.0 . . ?
C26 C27 C22 120.0 . . ?
C26 C27 S4 113.8(10) . . ?
C22 C27 S4 126.1(10) . . ?
C27 C22 C23 120.0 . . ?
C27 C22 C21 124.7(13) . . ?
C23 C22 C21 115.1(13) . . ?
C18 C23 C22 117.3(12) . . ?
C18 C23 C24 122.7(12) . . ?
C22 C23 C24 120.0 . . ?
C25 C24 C23 120.0 . . ?
C24 C25 C26 120.0 . . ?
S3 O9 Cr1 133.9(16) . . ?
C32 C28 C29 121.0(15) 3_665 . ?
C32 C28 S2 116.1(12) 3_665 . ?
C29 C28 S2 122.9(10) . . ?
C23 C18 C19 126.2(15) . . ?
C23 C18 S3 121.8(11) . . ?
C19 C18 S3 110.6(11) . . ?
C21 C20 C19 115(2) . . ?
C20 C21 C22 128.6(19) . . ?
S2 O10 Cr1 143.0(18) . . ?
C28 C32 C31 118.2(19) 3_665 . ?
C29 C29 C30 117.3(18) 3_665 . ?
C29 C29 C28 121.1(15) 3_665 . ?
C30 C29 C28 121.6(11) . . ?
C31 C30 C29 122(2) . . ?
C20 C19 C18 117.2(19) . . ?

loop_
_geom_bond_atom_site_label_1
_geom_bond_atom_site_label_2
_geom_bond_distance
_geom_bond_site_symmetry_2
_geom_bond_publ_flag
Cr1 O7 1.90(3) . ?
Cr1 O10 1.90(3) . ?
Cr1 O6 1.92(3) . ?
Cr1 O9 1.98(2) . ?
Cr1 O5 1.979(16) . ?
Cr1 O8 2.00(3) . ?
S3 O13 1.41(3) . ?
S3 O14 1.48(3) . ?
S3 O9 1.49(2) . ?
S3 C18 1.788(10) . ?
S2 O12 1.417(17) . ?
S2 O11 1.42(3) . ?
S2 O10 1.46(3) . ?
S2 C28 1.798(10) . ?
S4 O16 1.37(3) . ?
S4 O15 1.48(3) . ?
S4 O17 1.49(3) . ?
S4 C27 1.802(9) . ?
C31 C32 1.3900(11) . ?
C31 C30 1.3900(11) . ?
C26 C27 1.3900 . ?
C26 C25 1.3900 . ?
C27 C22 1.3900 . ?
C22 C23 1.3900 . ?
C22 C21 1.390(2) . ?
C23 C18 1.390(2) . ?
C23 C24 1.3900 . ?
C24 C25 1.3900 . ?
C28 C32 1.3900(11) 3_665 ?
C28 C29 1.3901(11) . ?
C18 C19 1.3900(11) . ?
C20 C21 1.390(2) . ?
C20 C19 1.3900(11) . ?
C29 C29 1.3900(11) 3_665 ?
C29 C30 1.3901(11) . ?

loop_
_geom_hbond_atom_site_label_D
_geom_hbond_atom_site_label_H
_geom_hbond_atom_site_label_A
_geom_hbond_distance_DH
_geom_hbond_distance_HA
_geom_hbond_distance_DA
_geom_hbond_angle_DHA
_geom_hbond_site_symmetry_A
_geom_hbond_publ_flag
O7 H7A O16 0.98 1.77 2.70(4) 156.7 4_475 yes
O7 H7B O16 0.96 2.31 2.81(3) 111.4 1_455 yes
O7 H7B O17 0.96 2.61 3.30(4) 128.9 1_455 yes
O6 H6B O17 0.89 2.07 2.57(4) 114.7 1_455 yes
O5 H5B O12 0.90 2.41 2.91(3) 115.3 3_565 yes
O5 H5A O13 0.90 2.19 2.87(3) 132.6 1_554 yes
O8 H8A O14 0.83 1.97 2.72(4) 150.2 1_554 yes
O8 H8B O14 0.88 1.96 2.70(4) 141.4 4_575 yes
